data_7712015
loop_
_publ_author_name
'Izod, Keith'
'Madlool, Atheer M.'
'Craig, Alex'
'Waddell, Paul G.'

_publ_section_title
;
 Phosphido-borane-supported stannates.
;
_journal_issue 4
_journal_name_full 'Dalton transactions (Cambridge, England : 2003)'
_journal_page_first 947
_journal_page_last 954
_journal_paper_doi 10.1039/d2dt03587a
_journal_volume 52
_journal_year 2023
_chemical_formula_moiety 'C22 H61 B3 Na O P3 Sn'
_chemical_formula_sum 'C22 H61 B3 Na O P3 Sn'
_chemical_formula_weight 608.72
_space_group_crystal_system monoclinic
_space_group_IT_number 14
_space_group_name_Hall '-P 2yn'
_space_group_name_H-M_alt 'P 1 21/n 1'
_atom_sites_solution_hydrogens mixed
_atom_sites_solution_primary dual
_audit_creation_date 2017-10-19
_audit_creation_method
;
Olex2 1.2
(compiled Aug 10 2017 17:44:14 for OlexSys, GUI svn.r5381)
;
_audit_update_record
;
2022-11-04 deposited with the CCDC.	2022-12-21 downloaded from the CCDC.
;
_cell_angle_alpha 90
_cell_angle_beta 94.156(2)
_cell_angle_gamma 90
_cell_formula_units_Z 4
_cell_length_a 10.9480(3)
_cell_length_b 15.5585(3)
_cell_length_c 20.1127(5)
_cell_measurement_reflns_used 10719
_cell_measurement_temperature 150.0(2)
_cell_measurement_theta_max 28.3160
_cell_measurement_theta_min 3.8320
_cell_volume 3416.88(14)
_computing_cell_refinement 'CrysAlisPro 1.171.38.42b (Rigaku OD, 2015)'
_computing_data_collection 'CrysAlisPro 1.171.38.42b (Rigaku OD, 2015)'
_computing_data_reduction 'CrysAlisPro 1.171.38.42b (Rigaku OD, 2015)'
_computing_molecular_graphics 'Olex2 (Dolomanov et al., 2009)'
_computing_publication_material 'Olex2 (Dolomanov et al., 2009)'
_computing_structure_refinement 'XL (Sheldrick, 2008)'
_computing_structure_solution 'ShelXT (Sheldrick, 2015)'
_diffrn_ambient_environment air
_diffrn_ambient_temperature 150.0(2)
_diffrn_detector 'CCD plate'
_diffrn_detector_area_resol_mean 10.3968
_diffrn_detector_type Atlas
_diffrn_measured_fraction_theta_full 0.998
_diffrn_measured_fraction_theta_max 0.865
_diffrn_measurement_details
;
List of Runs (angles in degrees, time in seconds):

  # Type    Start    End  Width  t~exp~   \w     \q     \k     \f   Frames
#--------------------------------------------------------------------------
  1  \w     -4.00  52.00   1.00    4.50    --   10.16 -99.00-180.00   56
  2  \w    -16.00  86.00   1.00    4.50    --   10.16  38.00-120.00  102
  3  \w    -36.00  92.00   1.00    4.50    --   10.16  19.00-180.00  128
  4  \w     -4.00  34.00   1.00    4.50    --   10.16 -99.00  60.00   38
;
_diffrn_measurement_device 'four-circle diffractometer'
_diffrn_measurement_device_type 'Xcalibur, Atlas, Gemini ultra'
_diffrn_measurement_method '\w scans'
_diffrn_orient_matrix_type 'CrysAlisPro convention (1999,Acta A55,543-557)'
_diffrn_orient_matrix_UB_11 -0.0320603000
_diffrn_orient_matrix_UB_12 -0.0035740000
_diffrn_orient_matrix_UB_13 0.0292846000
_diffrn_orient_matrix_UB_21 0.0469421000
_diffrn_orient_matrix_UB_22 0.0236302000
_diffrn_orient_matrix_UB_23 0.0180028000
_diffrn_orient_matrix_UB_31 -0.0314602000
_diffrn_orient_matrix_UB_32 0.0388222000
_diffrn_orient_matrix_UB_33 -0.0082542000
_diffrn_radiation_monochromator graphite
_diffrn_radiation_probe x-ray
_diffrn_radiation_type MoK\a
_diffrn_radiation_wavelength 0.71073
_diffrn_reflns_av_R_equivalents 0.0456
_diffrn_reflns_av_unetI/netI 0.0493
_diffrn_reflns_Laue_measured_fraction_full 0.998
_diffrn_reflns_Laue_measured_fraction_max 0.865
_diffrn_reflns_limit_h_max 11
_diffrn_reflns_limit_h_min -14
_diffrn_reflns_limit_k_max 21
_diffrn_reflns_limit_k_min -20
_diffrn_reflns_limit_l_max 24
_diffrn_reflns_limit_l_min -25
_diffrn_reflns_number 28063
_diffrn_reflns_point_group_measured_fraction_full 0.998
_diffrn_reflns_point_group_measured_fraction_max 0.865
_diffrn_reflns_theta_full 25.242
_diffrn_reflns_theta_max 28.831
_diffrn_reflns_theta_min 3.215
_diffrn_source 'fine-focus sealed X-ray tube'
_diffrn_source_type 'Enhance (Mo) X-ray Source'
_exptl_absorpt_coefficient_mu 0.913
_exptl_absorpt_correction_T_max 1.00000
_exptl_absorpt_correction_T_min 0.97654
_exptl_absorpt_correction_type multi-scan
_exptl_absorpt_process_details
;
CrysAlisPro 1.171.38.42b (Rigaku Oxford Diffraction, 2015)
Empirical absorption correction using spherical harmonics,
 implemented in SCALE3 ABSPACK scaling algorithm.
;
_exptl_crystal_colour colourless
_exptl_crystal_colour_primary colourless
_exptl_crystal_density_diffrn 1.183
_exptl_crystal_description block
_exptl_crystal_F_000 1288
_exptl_crystal_size_max 0.31
_exptl_crystal_size_mid 0.23
_exptl_crystal_size_min 0.2
_refine_diff_density_max 0.769
_refine_diff_density_min -0.451
_refine_diff_density_rms 0.092
_refine_ls_extinction_method none
_refine_ls_goodness_of_fit_ref 1.078
_refine_ls_hydrogen_treatment mixed
_refine_ls_matrix_type full
_refine_ls_number_parameters 321
_refine_ls_number_reflns 7728
_refine_ls_number_restraints 0
_refine_ls_restrained_S_all 1.078
_refine_ls_R_factor_all 0.0552
_refine_ls_R_factor_gt 0.0349
_refine_ls_shift/su_max 0.001
_refine_ls_shift/su_mean 0.000
_refine_ls_structure_factor_coef Fsqd
_refine_ls_weighting_details 'w=1/[\s^2^(Fo^2^)+(0.0282P)^2^+1.4508P] where P=(Fo^2^+2Fc^2^)/3'
_refine_ls_weighting_scheme calc
_refine_ls_wR_factor_gt 0.0685
_refine_ls_wR_factor_ref 0.0784
_reflns_Friedel_coverage 0.000
_reflns_number_gt 6068
_reflns_number_total 7728
_reflns_threshold_expression 'I > 2\s(I)'
_cod_data_source_file d2dt03587a2.cif
_cod_data_source_block kji170053_2
_cod_depositor_comments 'Adding full bibliography for 7712014--7712020.cif.'
_cod_database_code 7712015
_shelx_shelxl_version_number 2014/7
_chemical_oxdiff_formula 'C18 H51 B3 P3 Sn1'
_shelx_space_group_comment
;
The symmetry employed for this shelxl refinement is uniquely defined
by the following loop, which should always be used as a source of
symmetry information in preference to the above space-group names.
They are only intended as comments.
;
_reflns_odcompleteness_completeness 99.72
_reflns_odcompleteness_iscentric 1
_reflns_odcompleteness_theta 25.30
_olex2_refinement_description
;
1. Fixed Uiso
 At 1.2 times of:
  All C(H) groups, All C(H,H) groups
 At 1.5 times of:
  All B(H) groups, All B(H,H) groups, All C(H,H,H) groups, All C(H,H,H,H,H,H,
  H) groups
2.a Ternary CH refined with riding coordinates:
 C1(H1), C4(H4), C7(H7), C10(H10), C13(H13), C16(H16)
2.b Secondary CH2 refined with riding coordinates:
 C19(H19A,H19B), C21(H21A,H21B)
2.c Idealised Me refined as rotating group:
 C2(H2D,H2E,H2F), C3(H3D,H3E,H3F), C5(H5A,H5B,H5C), C6(H6A,H6B,H6C), C8(H8A,
 H8B,H8C), C9(H9A,H9B,H9C), C11(H11A,H11B,H11C), C12(H12A,H12B,H12C), C14(H14A,
 H14B,H14C), C15(H15A,H15B,H15C), C17(H17A,H17B,H17C), C18(H18A,H18B,H18C),
 C20(H20A,H20B,H20C), C22(H22A,H22B,H22C)
;
_olex2_submission_special_instructions 'No special instructions were received'
_oxdiff_exptl_absorpt_empirical_details
;
Empirical correction (ABSPACK) includes:
- Absorption correction using spherical harmonics
- Frame scaling
;
_oxdiff_exptl_absorpt_empirical_full_max 1.039
_oxdiff_exptl_absorpt_empirical_full_min 0.976

loop_
_space_group_symop_operation_xyz
'x, y, z'
'-x+1/2, y+1/2, -z+1/2'
'-x, -y, -z'
'x-1/2, -y-1/2, z-1/2'

loop_
_atom_site_label
_atom_site_type_symbol
_atom_site_fract_x
_atom_site_fract_y
_atom_site_fract_z
_atom_site_U_iso_or_equiv
_atom_site_adp_type
_atom_site_occupancy
_atom_site_site_symmetry_order
_atom_site_calc_flag
_atom_site_refinement_flags_posn
_atom_site_refinement_flags_adp
_atom_site_refinement_flags_occupancy
_atom_site_disorder_assembly
_atom_site_disorder_group
Sn1 Sn 0.49557(2) 0.38982(2) 0.38212(2) 0.01973(6) Uani 1 1 d . . . . .
P1 P 0.59761(6) 0.23875(4) 0.40924(3) 0.02149(15) Uani 1 1 d . . . . .
P2 P 0.62873(6) 0.44757(4) 0.28782(3) 0.02341(15) Uani 1 1 d . . . . .
P3 P 0.28516(6) 0.35361(4) 0.31553(3) 0.02142(15) Uani 1 1 d . . . . .
Na1 Na 0.99272(9) 0.15092(6) 0.36896(5) 0.0257(2) Uani 1 1 d . . . . .
B1 B 0.7680(3) 0.2171(2) 0.39295(18) 0.0304(7) Uani 1 1 d . . . . .
H1A H 0.791(3) 0.161(2) 0.4247(16) 0.046 Uiso 1 1 d R . . . .
H1B H 0.774(3) 0.2043(19) 0.3394(16) 0.046 Uiso 1 1 d R . . . .
B2 B 0.5483(3) 0.5063(2) 0.21057(18) 0.0335(8) Uani 1 1 d . . . . .
H2A H 0.470(3) 0.546(2) 0.2265(16) 0.050 Uiso 1 1 d R . . . .
H2B H 0.626(3) 0.545(2) 0.1922(15) 0.050 Uiso 1 1 d R . . . .
B3 B 0.1962(3) 0.2507(2) 0.3394(2) 0.0347(8) Uani 1 1 d . . . . .
H3A H 0.096(3) 0.268(2) 0.3257(16) 0.052 Uiso 1 1 d R . . . .
O1 O 1.05491(18) 0.11521(12) 0.47891(10) 0.0348(5) Uani 1 1 d . . . . .
C1 C 0.5039(3) 0.14358(16) 0.38280(13) 0.0273(6) Uani 1 1 d . . . . .
H1 H 0.4191 0.1549 0.3929 0.033 Uiso 1 1 calc R . . . .
C2 C 0.5056(3) 0.13029(18) 0.30794(14) 0.0361(7) Uani 1 1 d . . . . .
H2D H 0.4738 0.1806 0.2851 0.054 Uiso 1 1 calc GR . . . .
H2E H 0.4559 0.0815 0.2948 0.054 Uiso 1 1 calc GR . . . .
H2F H 0.5882 0.1204 0.2968 0.054 Uiso 1 1 calc GR . . . .
C3 C 0.5466(3) 0.06199(17) 0.42000(15) 0.0355(7) Uani 1 1 d . . . . .
H3D H 0.6320 0.0529 0.4146 0.053 Uiso 1 1 calc GR . . . .
H3E H 0.5004 0.0137 0.4022 0.053 Uiso 1 1 calc GR . . . .
H3F H 0.5341 0.0682 0.4665 0.053 Uiso 1 1 calc GR . . . .
C4 C 0.5920(3) 0.23861(18) 0.50148(14) 0.0315(7) Uani 1 1 d . . . . .
H4 H 0.6316 0.1854 0.5178 0.038 Uiso 1 1 calc R . . . .
C5 C 0.6656(3) 0.31244(19) 0.53361(15) 0.0430(8) Uani 1 1 d . . . . .
H5A H 0.7478 0.3105 0.5200 0.064 Uiso 1 1 calc GR . . . .
H5B H 0.6672 0.3074 0.5812 0.064 Uiso 1 1 calc GR . . . .
H5C H 0.6283 0.3660 0.5199 0.064 Uiso 1 1 calc GR . . . .
C6 C 0.4621(3) 0.2372(2) 0.52385(16) 0.0436(8) Uani 1 1 d . . . . .
H6A H 0.4197 0.2883 0.5086 0.065 Uiso 1 1 calc GR . . . .
H6B H 0.4650 0.2347 0.5716 0.065 Uiso 1 1 calc GR . . . .
H6C H 0.4198 0.1876 0.5054 0.065 Uiso 1 1 calc GR . . . .
C7 C 0.7448(2) 0.37323(17) 0.25777(15) 0.0303(6) Uani 1 1 d . . . . .
H7 H 0.7919 0.3495 0.2968 0.036 Uiso 1 1 calc R . . . .
C8 C 0.6854(3) 0.29877(19) 0.21866(15) 0.0373(7) Uani 1 1 d . . . . .
H8A H 0.6273 0.2710 0.2450 0.056 Uiso 1 1 calc GR . . . .
H8B H 0.7472 0.2583 0.2081 0.056 Uiso 1 1 calc GR . . . .
H8C H 0.6442 0.3200 0.1782 0.056 Uiso 1 1 calc GR . . . .
C9 C 0.8336(3) 0.4201(2) 0.2156(2) 0.0618(11) Uani 1 1 d . . . . .
H9A H 0.7889 0.4470 0.1783 0.093 Uiso 1 1 calc GR . . . .
H9B H 0.8910 0.3798 0.1996 0.093 Uiso 1 1 calc GR . . . .
H9C H 0.8769 0.4632 0.2421 0.093 Uiso 1 1 calc GR . . . .
C10 C 0.7216(3) 0.53015(19) 0.33535(16) 0.0385(7) Uani 1 1 d . . . . .
H10 H 0.7739 0.5574 0.3039 0.046 Uiso 1 1 calc R . . . .
C11 C 0.6399(4) 0.60015(19) 0.36074(19) 0.0519(9) Uani 1 1 d . . . . .
H11A H 0.5857 0.6209 0.3246 0.078 Uiso 1 1 calc GR . . . .
H11B H 0.6898 0.6466 0.3786 0.078 Uiso 1 1 calc GR . . . .
H11C H 0.5928 0.5771 0.3950 0.078 Uiso 1 1 calc GR . . . .
C12 C 0.8065(3) 0.4925(2) 0.39177(18) 0.0539(10) Uani 1 1 d . . . . .
H12A H 0.7585 0.4644 0.4234 0.081 Uiso 1 1 calc GR . . . .
H12B H 0.8535 0.5379 0.4136 0.081 Uiso 1 1 calc GR . . . .
H12C H 0.8609 0.4516 0.3737 0.081 Uiso 1 1 calc GR . . . .
C13 C 0.1936(2) 0.44591(17) 0.34314(15) 0.0289(6) Uani 1 1 d . . . . .
H13 H 0.1113 0.4399 0.3211 0.035 Uiso 1 1 calc R . . . .
C14 C 0.1795(3) 0.4431(2) 0.41818(16) 0.0448(8) Uani 1 1 d . . . . .
H14A H 0.1439 0.3891 0.4296 0.067 Uiso 1 1 calc GR . . . .
H14B H 0.1273 0.4892 0.4303 0.067 Uiso 1 1 calc GR . . . .
H14C H 0.2585 0.4491 0.4418 0.067 Uiso 1 1 calc GR . . . .
C15 C 0.2418(3) 0.53332(17) 0.32280(16) 0.0361(7) Uani 1 1 d . . . . .
H15A H 0.3217 0.5426 0.3446 0.054 Uiso 1 1 calc GR . . . .
H15B H 0.1872 0.5776 0.3357 0.054 Uiso 1 1 calc GR . . . .
H15C H 0.2469 0.5347 0.2754 0.054 Uiso 1 1 calc GR . . . .
C16 C 0.2781(2) 0.36613(17) 0.22356(13) 0.0259(6) Uani 1 1 d . . . . .
H16 H 0.3204 0.4196 0.2135 0.031 Uiso 1 1 calc R . . . .
C17 C 0.3431(3) 0.29236(19) 0.19115(14) 0.0338(7) Uani 1 1 d . . . . .
H17A H 0.4270 0.2902 0.2087 0.051 Uiso 1 1 calc GR . . . .
H17B H 0.3401 0.3012 0.1438 0.051 Uiso 1 1 calc GR . . . .
H17C H 0.3034 0.2392 0.2005 0.051 Uiso 1 1 calc GR . . . .
C18 C 0.1470(3) 0.3724(2) 0.19302(16) 0.0390(7) Uani 1 1 d . . . . .
H18A H 0.1024 0.3219 0.2042 0.058 Uiso 1 1 calc GR . . . .
H18B H 0.1475 0.3769 0.1454 0.058 Uiso 1 1 calc GR . . . .
H18C H 0.1083 0.4223 0.2102 0.058 Uiso 1 1 calc GR . . . .
C19 C 1.1612(3) 0.0645(2) 0.49853(16) 0.0451(8) Uani 1 1 d . . . . .
H19A H 1.1404 0.0216 0.5308 0.054 Uiso 1 1 calc R . . . .
H19B H 1.2248 0.1011 0.5193 0.054 Uiso 1 1 calc R . . . .
C20 C 1.2066(3) 0.0217(2) 0.43900(17) 0.0436(8) Uani 1 1 d . . . . .
H20A H 1.2301 0.0645 0.4080 0.065 Uiso 1 1 calc GR . . . .
H20B H 1.1428 -0.0136 0.4182 0.065 Uiso 1 1 calc GR . . . .
H20C H 1.2761 -0.0135 0.4524 0.065 Uiso 1 1 calc GR . . . .
C21 C 1.0100(3) 0.1639(2) 0.53248(15) 0.0420(8) Uani 1 1 d . . . . .
H21A H 1.0271 0.1327 0.5739 0.050 Uiso 1 1 calc R . . . .
H21B H 0.9219 0.1697 0.5251 0.050 Uiso 1 1 calc R . . . .
C22 C 1.0657(4) 0.2512(2) 0.53926(18) 0.0573(10) Uani 1 1 d . . . . .
H22A H 1.0473 0.2830 0.4989 0.086 Uiso 1 1 calc GR . . . .
H22B H 1.1529 0.2460 0.5474 0.086 Uiso 1 1 calc GR . . . .
H22C H 1.0328 0.2808 0.5758 0.086 Uiso 1 1 calc GR . . . .
H1C H 0.827(4) 0.272(3) 0.409(2) 0.086 Uiso 1 1 d R . . . .
H2C H 0.515(4) 0.453(3) 0.174(2) 0.086 Uiso 1 1 d R . . . .
H3B H 0.207(4) 0.239(3) 0.395(2) 0.086 Uiso 1 1 d R . . . .
H3C H 0.224(4) 0.195(3) 0.311(2) 0.086 Uiso 1 1 d R . . . .

loop_
_atom_site_aniso_label
_atom_site_aniso_U_11
_atom_site_aniso_U_22
_atom_site_aniso_U_33
_atom_site_aniso_U_23
_atom_site_aniso_U_13
_atom_site_aniso_U_12
Sn1 0.02117(11) 0.01640(9) 0.02146(10) -0.00013(7) 0.00047(7) 0.00034(7)
P1 0.0232(4) 0.0180(3) 0.0229(4) 0.0008(3) -0.0007(3) 0.0021(3)
P2 0.0225(4) 0.0210(3) 0.0266(4) 0.0028(3) 0.0015(3) -0.0029(3)
P3 0.0195(3) 0.0182(3) 0.0264(4) 0.0017(3) 0.0009(3) -0.0004(3)
Na1 0.0245(6) 0.0249(5) 0.0276(6) 0.0022(4) 0.0001(5) -0.0039(5)
B1 0.0258(17) 0.0292(17) 0.036(2) 0.0023(15) -0.0016(14) 0.0042(15)
B2 0.0291(18) 0.0324(18) 0.040(2) 0.0167(15) 0.0050(15) 0.0053(16)
B3 0.0265(19) 0.0274(17) 0.050(2) 0.0077(16) 0.0045(17) -0.0059(15)
O1 0.0350(12) 0.0412(12) 0.0272(11) 0.0057(9) -0.0049(9) -0.0023(10)
C1 0.0285(15) 0.0188(12) 0.0339(16) 0.0025(11) -0.0023(12) -0.0011(12)
C2 0.0470(19) 0.0221(14) 0.0372(18) -0.0016(12) -0.0119(15) -0.0038(14)
C3 0.0442(18) 0.0228(14) 0.0387(18) 0.0058(12) -0.0031(14) -0.0030(14)
C4 0.0428(18) 0.0274(14) 0.0240(15) 0.0039(11) 0.0008(13) 0.0068(13)
C5 0.060(2) 0.0371(17) 0.0295(17) -0.0039(13) -0.0126(15) 0.0057(16)
C6 0.057(2) 0.0438(18) 0.0315(17) 0.0035(14) 0.0148(15) 0.0078(17)
C7 0.0211(14) 0.0306(15) 0.0392(17) 0.0075(12) 0.0022(12) 0.0045(13)
C8 0.0386(18) 0.0392(16) 0.0342(17) -0.0040(13) 0.0027(14) 0.0120(15)
C9 0.042(2) 0.053(2) 0.096(3) 0.016(2) 0.040(2) 0.0096(18)
C10 0.0417(18) 0.0310(15) 0.0429(19) -0.0017(13) 0.0035(15) -0.0163(15)
C11 0.065(2) 0.0315(17) 0.060(2) -0.0135(15) 0.0148(19) -0.0224(17)
C12 0.051(2) 0.059(2) 0.050(2) -0.0054(17) -0.0138(18) -0.0235(19)
C13 0.0205(14) 0.0260(14) 0.0402(17) 0.0000(12) 0.0022(12) 0.0058(12)
C14 0.047(2) 0.0430(18) 0.047(2) -0.0015(15) 0.0198(16) 0.0119(16)
C15 0.0396(18) 0.0241(14) 0.0439(19) -0.0015(13) -0.0016(14) 0.0057(14)
C16 0.0245(14) 0.0241(13) 0.0287(15) 0.0026(11) -0.0017(12) -0.0043(12)
C17 0.0349(17) 0.0374(16) 0.0284(16) -0.0006(13) -0.0012(13) 0.0074(14)
C18 0.0340(17) 0.0401(17) 0.0406(18) -0.0009(14) -0.0123(14) 0.0035(15)
C19 0.0385(19) 0.052(2) 0.042(2) 0.0133(16) -0.0147(15) -0.0056(17)
C20 0.0370(18) 0.0404(18) 0.052(2) 0.0095(15) -0.0064(16) 0.0015(15)
C21 0.049(2) 0.053(2) 0.0234(16) 0.0038(14) -0.0015(14) -0.0112(17)
C22 0.085(3) 0.046(2) 0.042(2) -0.0006(16) 0.010(2) -0.018(2)

loop_
_atom_type_symbol
_atom_type_description
_atom_type_scat_dispersion_real
_atom_type_scat_dispersion_imag
_atom_type_scat_source
C C 0.0033 0.0016 'International Tables Vol C Tables 4.2.6.8 and 6.1.1.4'
H H 0.0000 0.0000 'International Tables Vol C Tables 4.2.6.8 and 6.1.1.4'
B B 0.0013 0.0007 'International Tables Vol C Tables 4.2.6.8 and 6.1.1.4'
Na Na 0.0362 0.0249 'International Tables Vol C Tables 4.2.6.8 and 6.1.1.4'
O O 0.0106 0.0060 'International Tables Vol C Tables 4.2.6.8 and 6.1.1.4'
P P 0.1023 0.0942 'International Tables Vol C Tables 4.2.6.8 and 6.1.1.4'
Sn Sn -0.6537 1.4246 'International Tables Vol C Tables 4.2.6.8 and 6.1.1.4'

loop_
_geom_angle_atom_site_label_1
_geom_angle_atom_site_label_2
_geom_angle_atom_site_label_3
_geom_angle
_geom_angle_site_symmetry_1
_geom_angle_site_symmetry_3
_geom_angle_publ_flag
P2 Sn1 P1 101.79(2) . . ?
P2 Sn1 P3 102.46(2) . . ?
P3 Sn1 P1 104.78(2) . . ?
B1 P1 Sn1 120.99(11) . . ?
C1 P1 Sn1 115.69(9) . . ?
C1 P1 B1 109.30(14) . . ?
C1 P1 C4 103.12(13) . . ?
C4 P1 Sn1 99.37(9) . . ?
C4 P1 B1 105.60(15) . . ?
B2 P2 Sn1 119.40(11) . . ?
C7 P2 Sn1 116.80(9) . . ?
C7 P2 B2 108.20(15) . . ?
C7 P2 C10 103.70(14) . . ?
C10 P2 Sn1 100.15(10) . . ?
C10 P2 B2 106.47(15) . . ?
B3 P3 Sn1 118.86(12) . . ?
C13 P3 Sn1 98.80(9) . . ?
C13 P3 B3 105.73(14) . . ?
C16 P3 Sn1 117.06(9) . . ?
C16 P3 B3 110.22(15) . . ?
C16 P3 C13 103.43(13) . . ?
B1 Na1 H1A 23.6(7) . . ?
B1 Na1 H1B 23.7(7) . . ?
B1 Na1 B2 107.21(11) . 2_645 ?
B1 Na1 B3 124.34(11) . 1_655 ?
H1A Na1 H1B 42.2(10) . . ?
B2 Na1 H1A 101.2(7) 2_645 . ?
B2 Na1 H1B 91.1(7) 2_645 . ?
B2 Na1 B3 114.99(12) 2_645 1_655 ?
B3 Na1 H1A 141.4(7) 1_655 . ?
B3 Na1 H1B 120.9(7) 1_655 . ?
O1 Na1 B1 97.27(10) . . ?
O1 Na1 H1A 78.5(7) . . ?
O1 Na1 H1B 120.0(7) . . ?
O1 Na1 B2 112.13(10) . 2_645 ?
O1 Na1 B3 98.65(10) . 1_655 ?
P1 B1 Na1 167.82(18) . . ?
P1 B1 H1A 102.9(16) . . ?
P1 B1 H1B 108.6(16) . . ?
P1 B1 H1C 112(2) . . ?
Na1 B1 H1A 68.4(16) . . ?
Na1 B1 H1B 69.2(16) . . ?
Na1 B1 H1C 80(2) . . ?
H1A B1 H1B 113(2) . . ?
H1A B1 H1C 109(3) . . ?
H1B B1 H1C 111(3) . . ?
P2 B2 Na1 151.67(19) . 2_655 ?
P2 B2 H2A 109.8(16) . . ?
P2 B2 H2B 101.7(16) . . ?
P2 B2 H2C 106(2) . . ?
Na1 B2 H2A 67.9(16) 2_655 . ?
Na1 B2 H2B 58.1(16) 2_655 . ?
Na1 B2 H2C 100(2) 2_655 . ?
H2A B2 H2B 114(2) . . ?
H2A B2 H2C 112(3) . . ?
H2B B2 H2C 112(3) . . ?
P3 B3 Na1 157.08(18) . 1_455 ?
P3 B3 H3A 103.2(16) . . ?
P3 B3 H3B 111(2) . . ?
P3 B3 H3C 111(2) . . ?
Na1 B3 H3A 54.9(16) 1_455 . ?
Na1 B3 H3B 74(2) 1_455 . ?
Na1 B3 H3C 86(2) 1_455 . ?
H3A B3 H3B 108(3) . . ?
H3A B3 H3C 111(3) . . ?
H3B B3 H3C 112(3) . . ?
C19 O1 Na1 124.46(19) . . ?
C21 O1 Na1 119.62(17) . . ?
C21 O1 C19 113.5(2) . . ?
P1 C1 H1 108.0 . . ?
C2 C1 P1 110.21(19) . . ?
C2 C1 H1 108.0 . . ?
C2 C1 C3 110.2(2) . . ?
C3 C1 P1 112.25(19) . . ?
C3 C1 H1 108.0 . . ?
C1 C2 H2D 109.5 . . ?
C1 C2 H2E 109.5 . . ?
C1 C2 H2F 109.5 . . ?
H2D C2 H2E 109.5 . . ?
H2D C2 H2F 109.5 . . ?
H2E C2 H2F 109.5 . . ?
C1 C3 H3D 109.5 . . ?
C1 C3 H3E 109.5 . . ?
C1 C3 H3F 109.5 . . ?
H3D C3 H3E 109.5 . . ?
H3D C3 H3F 109.5 . . ?
H3E C3 H3F 109.5 . . ?
P1 C4 H4 106.8 . . ?
C5 C4 P1 111.6(2) . . ?
C5 C4 H4 106.8 . . ?
C5 C4 C6 111.3(3) . . ?
C6 C4 P1 113.2(2) . . ?
C6 C4 H4 106.8 . . ?
C4 C5 H5A 109.5 . . ?
C4 C5 H5B 109.5 . . ?
C4 C5 H5C 109.5 . . ?
H5A C5 H5B 109.5 . . ?
H5A C5 H5C 109.5 . . ?
H5B C5 H5C 109.5 . . ?
C4 C6 H6A 109.5 . . ?
C4 C6 H6B 109.5 . . ?
C4 C6 H6C 109.5 . . ?
H6A C6 H6B 109.5 . . ?
H6A C6 H6C 109.5 . . ?
H6B C6 H6C 109.5 . . ?
P2 C7 H7 107.9 . . ?
C8 C7 P2 111.53(19) . . ?
C8 C7 H7 107.9 . . ?
C8 C7 C9 110.1(3) . . ?
C9 C7 P2 111.3(2) . . ?
C9 C7 H7 107.9 . . ?
C7 C8 H8A 109.5 . . ?
C7 C8 H8B 109.5 . . ?
C7 C8 H8C 109.5 . . ?
H8A C8 H8B 109.5 . . ?
H8A C8 H8C 109.5 . . ?
H8B C8 H8C 109.5 . . ?
C7 C9 H9A 109.5 . . ?
C7 C9 H9B 109.5 . . ?
C7 C9 H9C 109.5 . . ?
H9A C9 H9B 109.5 . . ?
H9A C9 H9C 109.5 . . ?
H9B C9 H9C 109.5 . . ?
P2 C10 H10 107.0 . . ?
C11 C10 P2 110.8(2) . . ?
C11 C10 H10 107.0 . . ?
C11 C10 C12 111.4(3) . . ?
C12 C10 P2 113.4(2) . . ?
C12 C10 H10 107.0 . . ?
C10 C11 H11A 109.5 . . ?
C10 C11 H11B 109.5 . . ?
C10 C11 H11C 109.5 . . ?
H11A C11 H11B 109.5 . . ?
H11A C11 H11C 109.5 . . ?
H11B C11 H11C 109.5 . . ?
C10 C12 H12A 109.5 . . ?
C10 C12 H12B 109.5 . . ?
C10 C12 H12C 109.5 . . ?
H12A C12 H12B 109.5 . . ?
H12A C12 H12C 109.5 . . ?
H12B C12 H12C 109.5 . . ?
P3 C13 H13 106.8 . . ?
C14 C13 P3 111.58(19) . . ?
C14 C13 H13 106.8 . . ?
C15 C13 P3 113.9(2) . . ?
C15 C13 H13 106.8 . . ?
C15 C13 C14 110.6(2) . . ?
C13 C14 H14A 109.5 . . ?
C13 C14 H14B 109.5 . . ?
C13 C14 H14C 109.5 . . ?
H14A C14 H14B 109.5 . . ?
H14A C14 H14C 109.5 . . ?
H14B C14 H14C 109.5 . . ?
C13 C15 H15A 109.5 . . ?
C13 C15 H15B 109.5 . . ?
C13 C15 H15C 109.5 . . ?
H15A C15 H15B 109.5 . . ?
H15A C15 H15C 109.5 . . ?
H15B C15 H15C 109.5 . . ?
P3 C16 H16 108.0 . . ?
C17 C16 P3 111.14(18) . . ?
C17 C16 H16 108.0 . . ?
C17 C16 C18 109.4(2) . . ?
C18 C16 P3 112.2(2) . . ?
C18 C16 H16 108.0 . . ?
C16 C17 H17A 109.5 . . ?
C16 C17 H17B 109.5 . . ?
C16 C17 H17C 109.5 . . ?
H17A C17 H17B 109.5 . . ?
H17A C17 H17C 109.5 . . ?
H17B C17 H17C 109.5 . . ?
C16 C18 H18A 109.5 . . ?
C16 C18 H18B 109.5 . . ?
C16 C18 H18C 109.5 . . ?
H18A C18 H18B 109.5 . . ?
H18A C18 H18C 109.5 . . ?
H18B C18 H18C 109.5 . . ?
O1 C19 H19A 109.7 . . ?
O1 C19 H19B 109.7 . . ?
O1 C19 C20 109.7(2) . . ?
H19A C19 H19B 108.2 . . ?
C20 C19 H19A 109.7 . . ?
C20 C19 H19B 109.7 . . ?
C19 C20 H20A 109.5 . . ?
C19 C20 H20B 109.5 . . ?
C19 C20 H20C 109.5 . . ?
H20A C20 H20B 109.5 . . ?
H20A C20 H20C 109.5 . . ?
H20B C20 H20C 109.5 . . ?
O1 C21 H21A 109.0 . . ?
O1 C21 H21B 109.0 . . ?
O1 C21 C22 113.0(3) . . ?
H21A C21 H21B 107.8 . . ?
C22 C21 H21A 109.0 . . ?
C22 C21 H21B 109.0 . . ?
C21 C22 H22A 109.5 . . ?
C21 C22 H22B 109.5 . . ?
C21 C22 H22C 109.5 . . ?
H22A C22 H22B 109.5 . . ?
H22A C22 H22C 109.5 . . ?
H22B C22 H22C 109.5 . . ?

loop_
_geom_bond_atom_site_label_1
_geom_bond_atom_site_label_2
_geom_bond_distance
_geom_bond_site_symmetry_2
_geom_bond_publ_flag
Sn1 P1 2.6424(7) . ?
Sn1 P2 2.6325(7) . ?
Sn1 P3 2.6401(7) . ?
P1 B1 1.947(3) . ?
P1 C1 1.857(3) . ?
P1 C4 1.861(3) . ?
P2 B2 1.956(3) . ?
P2 C7 1.852(3) . ?
P2 C10 1.859(3) . ?
P3 B3 1.952(3) . ?
P3 C13 1.859(3) . ?
P3 C16 1.856(3) . ?
Na1 B1 2.742(4) . ?
Na1 H1A 2.55(3) . ?
Na1 H1B 2.57(3) . ?
Na1 B2 2.779(3) 2_645 ?
Na1 B3 2.814(3) 1_655 ?
Na1 O1 2.333(2) . ?
B1 H1A 1.10(3) . ?
B1 H1B 1.10(3) . ?
B1 H1C 1.10(4) . ?
B2 Na1 2.779(3) 2_655 ?
B2 H2A 1.12(3) . ?
B2 H2B 1.13(3) . ?
B2 H2C 1.15(4) . ?
B3 Na1 2.814(3) 1_455 ?
B3 H3A 1.14(3) . ?
B3 H3B 1.14(4) . ?
B3 H3C 1.10(4) . ?
O1 C19 1.437(4) . ?
O1 C21 1.433(4) . ?
C1 H1 0.9800 . ?
C1 C2 1.521(4) . ?
C1 C3 1.530(4) . ?
C2 H2D 0.9600 . ?
C2 H2E 0.9600 . ?
C2 H2F 0.9600 . ?
C3 H3D 0.9600 . ?
C3 H3E 0.9600 . ?
C3 H3F 0.9600 . ?
C4 H4 0.9800 . ?
C4 C5 1.520(4) . ?
C4 C6 1.522(4) . ?
C5 H5A 0.9600 . ?
C5 H5B 0.9600 . ?
C5 H5C 0.9600 . ?
C6 H6A 0.9600 . ?
C6 H6B 0.9600 . ?
C6 H6C 0.9600 . ?
C7 H7 0.9800 . ?
C7 C8 1.520(4) . ?
C7 C9 1.522(4) . ?
C8 H8A 0.9600 . ?
C8 H8B 0.9600 . ?
C8 H8C 0.9600 . ?
C9 H9A 0.9600 . ?
C9 H9B 0.9600 . ?
C9 H9C 0.9600 . ?
C10 H10 0.9800 . ?
C10 C11 1.521(5) . ?
C10 C12 1.531(4) . ?
C11 H11A 0.9600 . ?
C11 H11B 0.9600 . ?
C11 H11C 0.9600 . ?
C12 H12A 0.9600 . ?
C12 H12B 0.9600 . ?
C12 H12C 0.9600 . ?
C13 H13 0.9800 . ?
C13 C14 1.529(4) . ?
C13 C15 1.525(4) . ?
C14 H14A 0.9600 . ?
C14 H14B 0.9600 . ?
C14 H14C 0.9600 . ?
C15 H15A 0.9600 . ?
C15 H15B 0.9600 . ?
C15 H15C 0.9600 . ?
C16 H16 0.9800 . ?
C16 C17 1.522(4) . ?
C16 C18 1.523(4) . ?
C17 H17A 0.9600 . ?
C17 H17B 0.9600 . ?
C17 H17C 0.9600 . ?
C18 H18A 0.9600 . ?
C18 H18B 0.9600 . ?
C18 H18C 0.9600 . ?
C19 H19A 0.9700 . ?
C19 H19B 0.9700 . ?
C19 C20 1.487(5) . ?
C20 H20A 0.9600 . ?
C20 H20B 0.9600 . ?
C20 H20C 0.9600 . ?
C21 H21A 0.9700 . ?
C21 H21B 0.9700 . ?
C21 C22 1.490(4) . ?
C22 H22A 0.9600 . ?
C22 H22B 0.9600 . ?
C22 H22C 0.9600 . ?
